data_4128589
loop_
_publ_author_name
'Kieser, Jerod M.'
'Kinney, Zacharias J.'
'Gaffen, Joshua R.'
'Evariste, Sloane'
'Harrison, Alexandra M.'
'Rheingold, Arnold L.'
'Protasiewicz, John D.'

_publ_section_title
;
 Three Ways Isolable Carbenes Can Modulate Emission of NH-Containing
 Fluorophores.
;
_journal_issue 30
_journal_name_full 'Journal of the American Chemical Society'
_journal_page_first 12055
_journal_page_last 12063
_journal_paper_doi 10.1021/jacs.9b04864
_journal_volume 141
_journal_year 2019
_chemical_absolute_configuration ad
_chemical_formula_moiety 'C27 H36 N2, C12 H9 N'
_chemical_formula_sum 'C39 H45 N3'
_chemical_formula_weight 555.78
_space_group_crystal_system monoclinic
_space_group_IT_number 9
_space_group_name_Hall 'C -2yc'
_space_group_name_H-M_alt 'C 1 c 1'
_atom_sites_solution_hydrogens mixed
_atom_sites_solution_primary direct
_audit_creation_date 2018-03-02
_audit_creation_method
;
Olex2 1.2-beta
(compiled 2018.02.02 svn.r3481 for OlexSys, GUI svn.r5470)
;
_cell_angle_alpha 90
_cell_angle_beta 122.6460(10)
_cell_angle_gamma 90
_cell_formula_units_Z 4
_cell_length_a 23.3219(3)
_cell_length_b 9.3633(2)
_cell_length_c 17.7798(4)
_cell_measurement_reflns_used 9735
_cell_measurement_temperature 100
_cell_measurement_theta_max 68.833
_cell_measurement_theta_min 4.502
_cell_volume 3269.20(12)
_computing_cell_refinement 'SAINT v8.37A (Bruker, 2016)'
_computing_data_collection 'APEX3 v2016.9-0 (Bruker, 2016)'
_computing_data_reduction 'SAINT v8.37A (Bruker, 2016)'
_computing_molecular_graphics 'Olex2 (Dolomanov et al., 2009)'
_computing_publication_material 'Olex2 (Dolomanov et al., 2009)'
_computing_structure_refinement 'ShelXL (Sheldrick, 2015)'
_computing_structure_solution 'SHELXT (Sheldrick, 2015)'
_diffrn_ambient_temperature 100.0
_diffrn_detector 'Bruker APEX-II CCD'
_diffrn_detector_area_resol_mean 7.9
_diffrn_detector_type 'CCD Area Detector'
_diffrn_measured_fraction_theta_full 0.992
_diffrn_measured_fraction_theta_max 0.986
_diffrn_measurement_device 'Kappa Four-Circle Diffractometer'
_diffrn_measurement_device_type 'Bruker APEX-II CCD'
_diffrn_measurement_method '\f and \w scans'
_diffrn_radiation_monochromator 'Double Bounce Multilayer Mirrors'
_diffrn_radiation_probe x-ray
_diffrn_radiation_type CuK\a
_diffrn_radiation_wavelength 1.54178
_diffrn_reflns_av_R_equivalents 0.0329
_diffrn_reflns_av_unetI/netI 0.0294
_diffrn_reflns_Laue_measured_fraction_full 0.992
_diffrn_reflns_Laue_measured_fraction_max 0.986
_diffrn_reflns_limit_h_max 28
_diffrn_reflns_limit_h_min -28
_diffrn_reflns_limit_k_max 9
_diffrn_reflns_limit_k_min -10
_diffrn_reflns_limit_l_max 21
_diffrn_reflns_limit_l_min -21
_diffrn_reflns_number 22971
_diffrn_reflns_point_group_measured_fraction_full 0.977
_diffrn_reflns_point_group_measured_fraction_max 0.967
_diffrn_reflns_theta_full 67.679
_diffrn_reflns_theta_max 68.948
_diffrn_reflns_theta_min 4.503
_diffrn_source 'Micro Focus Rotating Anode'
_diffrn_source_type 'Bruker MicroStar FR-592'
_diffrn_standards_number 0
_exptl_absorpt_coefficient_mu 0.496
_exptl_absorpt_correction_T_max 0.7531
_exptl_absorpt_correction_T_min 0.7189
_exptl_absorpt_correction_type multi-scan
_exptl_absorpt_process_details
'SADABS-2016/2 (Bruker,2016/2) was used for absorption correction. wR2(int) was 0.0586 before and 0.0452 after correction. The Ratio of minimum to maximum transmission is 0.9546. The \l/2 correction factor is Not present.'
_exptl_crystal_colour colourless
_exptl_crystal_colour_primary colourless
_exptl_crystal_density_diffrn 1.129
_exptl_crystal_description block
_exptl_crystal_F_000 1200
_exptl_crystal_size_max 0.32
_exptl_crystal_size_mid 0.3
_exptl_crystal_size_min 0.28
_refine_diff_density_max 0.163
_refine_diff_density_min -0.167
_refine_diff_density_rms 0.032
_refine_ls_abs_structure_details
;
 Flack x determined using 2755 quotients [(I+)-(I-)]/[(I+)+(I-)]
 (Parsons, Flack and Wagner, Acta Cryst. B69 (2013) 249-259).
;
_refine_ls_abs_structure_Flack 0.13(13)
_refine_ls_extinction_method none
_refine_ls_goodness_of_fit_ref 1.055
_refine_ls_hydrogen_treatment mixed
_refine_ls_matrix_type full
_refine_ls_number_parameters 391
_refine_ls_number_reflns 5868
_refine_ls_number_restraints 2
_refine_ls_restrained_S_all 1.055
_refine_ls_R_factor_all 0.0304
_refine_ls_R_factor_gt 0.0298
_refine_ls_shift/su_max 0.000
_refine_ls_shift/su_mean 0.000
_refine_ls_structure_factor_coef Fsqd
_refine_ls_weighting_details 'w=1/[\s^2^(Fo^2^)+(0.0399P)^2^+1.0589P] where P=(Fo^2^+2Fc^2^)/3'
_refine_ls_weighting_scheme calc
_refine_ls_wR_factor_gt 0.0749
_refine_ls_wR_factor_ref 0.0755
_reflns_Friedel_coverage 0.959
_reflns_Friedel_fraction_full 0.961
_reflns_Friedel_fraction_max 0.947
_reflns_number_gt 5773
_reflns_number_total 5868
_reflns_threshold_expression 'I > 2\s(I)'
_cod_data_source_file ja9b04864_si_002.cif
_cod_data_source_block pro110_a
_cod_depositor_comments
;
The following automatic conversions were performed:

data item '_diffrn_radiation_probe' value 'X-ray' was changed to
'x-ray' in accordance with the
/home/data/users/saulius/crontab/automatic-downloads/current/ACS/lib/dictionaries/cif_core.dic
dictionary named 'cif_core.dic' version 2.4.2 last updated on
2011-04-26.

Automatic conversion script
Id: cif_fix_values 6909 2019-04-08 15:41:33Z antanas 
;
_cod_original_cell_volume 3269.20(11)
_cod_database_code 4128589
_shelx_shelxl_version_number 2016/6
_shelx_space_group_comment
;
The symmetry employed for this shelxl refinement is uniquely defined
by the following loop, which should always be used as a source of
symmetry information in preference to the above space-group names.
They are only intended as comments.
;
_shelx_estimated_absorpt_t_max 0.874
_shelx_estimated_absorpt_t_min 0.857
_olex2_refinement_description
;
1. Fixed Uiso
 At 1.2 times of:
  All C(H) groups
 At 1.5 times of:
  All C(H,H,H) groups
2.a Ternary CH refined with riding coordinates:
 C10(H10), C13(H13), C22(H22), C25(H25)
2.b Aromatic/amide H refined with riding coordinates:
 C2(H2), C3(H3), C6(H6), C7(H7), C8(H8), C18(H18), C19(H19), C20(H20),
 C29(H29), C30(H30), C31(H31), C32(H32), C35(H35), C36(H36), C37(H37), C38(H38)
2.c Idealised Me refined as rotating group:
 C11(H11A,H11B,H11C), C12(H12A,H12B,H12C), C14(H14A,H14B,H14C), C15(H15A,H15B,
 H15C), C23(H23A,H23B,H23C), C24(H24A,H24B,H24C), C26(H26A,H26B,H26C), C27(H27A,
 H27B,H27C)
;
_olex2_submission_special_instructions 'No special instructions were received'

loop_
_space_group_symop_operation_xyz
'x, y, z'
'x, -y, z+1/2'
'x+1/2, y+1/2, z'
'x+1/2, -y+1/2, z+1/2'

loop_
_atom_site_label
_atom_site_type_symbol
_atom_site_fract_x
_atom_site_fract_y
_atom_site_fract_z
_atom_site_U_iso_or_equiv
_atom_site_adp_type
_atom_site_occupancy
_atom_site_site_symmetry_order
_atom_site_calc_flag
_atom_site_refinement_flags_posn
N1 N 0.39377(7) 0.45200(16) 0.44386(10) 0.0172(3) Uani 1 1 d .
N2 N 0.48526(7) 0.38648(16) 0.56167(10) 0.0166(3) Uani 1 1 d .
N3 N 0.54586(8) 0.64988(18) 0.44504(11) 0.0218(3) Uani 1 1 d .
H3A H 0.5214(13) 0.594(3) 0.4592(16) 0.028(6) Uiso 1 1 d .
C1 C 0.46264(9) 0.46561(19) 0.48650(12) 0.0169(3) Uani 1 1 d .
C2 C 0.37478(9) 0.3688(2) 0.49168(13) 0.0219(4) Uani 1 1 d .
H2 H 0.329679 0.345683 0.474797 0.026 Uiso 1 1 calc R
C3 C 0.43263(10) 0.3274(2) 0.56636(13) 0.0219(4) Uani 1 1 d .
H3 H 0.436760 0.269515 0.612926 0.026 Uiso 1 1 calc R
C4 C 0.34590(8) 0.5154(2) 0.35840(12) 0.0189(4) Uani 1 1 d .
C5 C 0.30771(9) 0.6319(2) 0.35620(13) 0.0232(4) Uani 1 1 d .
C6 C 0.25997(10) 0.6890(2) 0.27241(14) 0.0277(4) Uani 1 1 d .
H6 H 0.233128 0.768366 0.268487 0.033 Uiso 1 1 calc R
C7 C 0.25117(10) 0.6317(2) 0.19520(14) 0.0284(4) Uani 1 1 d .
H7 H 0.217664 0.670333 0.138751 0.034 Uiso 1 1 calc R
C8 C 0.29098(10) 0.5186(2) 0.19991(13) 0.0252(4) Uani 1 1 d .
H8 H 0.285070 0.481830 0.146352 0.030 Uiso 1 1 calc R
C9 C 0.33960(9) 0.4570(2) 0.28128(12) 0.0207(4) Uani 1 1 d .
C10 C 0.31774(10) 0.7007(2) 0.43991(14) 0.0289(4) Uani 1 1 d .
H10 H 0.353507 0.645486 0.492750 0.035 Uiso 1 1 calc R
C11 C 0.34259(15) 0.8550(3) 0.4492(2) 0.0509(7) Uani 1 1 d .
H11A H 0.385341 0.856238 0.451048 0.076 Uiso 1 1 calc GR
H11B H 0.350133 0.896322 0.504517 0.076 Uiso 1 1 calc GR
H11C H 0.308188 0.911190 0.398065 0.076 Uiso 1 1 calc GR
C12 C 0.25225(13) 0.6953(3) 0.43984(17) 0.0403(5) Uani 1 1 d .
H12A H 0.215756 0.744343 0.386697 0.060 Uiso 1 1 calc GR
H12B H 0.259688 0.742566 0.493587 0.060 Uiso 1 1 calc GR
H12C H 0.239290 0.595526 0.439181 0.060 Uiso 1 1 calc GR
C13 C 0.38506(10) 0.3346(2) 0.28685(13) 0.0253(4) Uani 1 1 d .
H13 H 0.432881 0.358782 0.335241 0.030 Uiso 1 1 calc R
C14 C 0.36706(12) 0.1927(2) 0.31208(16) 0.0334(5) Uani 1 1 d .
H14A H 0.368620 0.204398 0.367927 0.050 Uiso 1 1 calc GR
H14B H 0.399892 0.119407 0.320017 0.050 Uiso 1 1 calc GR
H14C H 0.321151 0.163452 0.264425 0.050 Uiso 1 1 calc GR
C15 C 0.38389(11) 0.3142(3) 0.20068(15) 0.0378(5) Uani 1 1 d .
H15A H 0.338519 0.282376 0.152924 0.057 Uiso 1 1 calc GR
H15B H 0.417728 0.242272 0.210307 0.057 Uiso 1 1 calc GR
H15C H 0.394683 0.405019 0.183608 0.057 Uiso 1 1 calc GR
C16 C 0.55628(9) 0.36618(19) 0.62964(12) 0.0171(3) Uani 1 1 d .
C17 C 0.58561(9) 0.4549(2) 0.70459(12) 0.0181(4) Uani 1 1 d .
C18 C 0.65367(10) 0.4305(2) 0.77089(12) 0.0226(4) Uani 1 1 d .
H18 H 0.675386 0.488896 0.822786 0.027 Uiso 1 1 calc R
C19 C 0.68994(10) 0.3223(2) 0.76198(13) 0.0251(4) Uani 1 1 d .
H19 H 0.736072 0.306201 0.808296 0.030 Uiso 1 1 calc R
C20 C 0.65999(10) 0.2375(2) 0.68674(13) 0.0242(4) Uani 1 1 d .
H20 H 0.685865 0.164243 0.681640 0.029 Uiso 1 1 calc R
C21 C 0.59234(10) 0.2579(2) 0.61811(12) 0.0201(4) Uani 1 1 d .
C22 C 0.54621(9) 0.5783(2) 0.71102(12) 0.0214(4) Uani 1 1 d .
H22 H 0.496641 0.554643 0.672507 0.026 Uiso 1 1 calc R
C23 C 0.55851(14) 0.7136(2) 0.67330(16) 0.0352(5) Uani 1 1 d .
H23A H 0.606586 0.740827 0.710816 0.053 Uiso 1 1 calc GR
H23B H 0.530070 0.791206 0.672661 0.053 Uiso 1 1 calc GR
H23C H 0.546743 0.695252 0.612285 0.053 Uiso 1 1 calc GR
C24 C 0.56283(11) 0.6049(2) 0.80538(13) 0.0270(4) Uani 1 1 d .
H24A H 0.551871 0.519463 0.827050 0.040 Uiso 1 1 calc GR
H24B H 0.535886 0.685758 0.804768 0.040 Uiso 1 1 calc GR
H24C H 0.611414 0.626708 0.844958 0.040 Uiso 1 1 calc GR
C25 C 0.55986(11) 0.1657(2) 0.53462(13) 0.0268(4) Uani 1 1 d .
H25 H 0.516397 0.212239 0.487805 0.032 Uiso 1 1 calc R
C26 C 0.54302(16) 0.0186(3) 0.5538(2) 0.0491(7) Uani 1 1 d .
H26A H 0.585128 -0.029498 0.598812 0.074 Uiso 1 1 calc GR
H26B H 0.520149 -0.037982 0.498695 0.074 Uiso 1 1 calc GR
H26C H 0.512910 0.028503 0.576106 0.074 Uiso 1 1 calc GR
C27 C 0.60579(14) 0.1507(3) 0.49787(16) 0.0399(6) Uani 1 1 d .
H27A H 0.620320 0.245552 0.491331 0.060 Uiso 1 1 calc GR
H27B H 0.580516 0.103328 0.439523 0.060 Uiso 1 1 calc GR
H27C H 0.645892 0.093485 0.539270 0.060 Uiso 1 1 calc GR
C28 C 0.61523(10) 0.6416(2) 0.48250(12) 0.0205(4) Uani 1 1 d .
C29 C 0.66314(10) 0.5551(2) 0.55172(13) 0.0240(4) Uani 1 1 d .
H29 H 0.650513 0.492902 0.582623 0.029 Uiso 1 1 calc R
C30 C 0.73006(10) 0.5628(2) 0.57411(14) 0.0270(4) Uani 1 1 d .
H30 H 0.763518 0.503136 0.620198 0.032 Uiso 1 1 calc R
C31 C 0.74924(10) 0.6570(2) 0.52999(14) 0.0272(4) Uani 1 1 d .
H31 H 0.795461 0.660872 0.547037 0.033 Uiso 1 1 calc R
C32 C 0.70186(10) 0.7437(2) 0.46234(13) 0.0244(4) Uani 1 1 d .
H32 H 0.715258 0.808115 0.433286 0.029 Uiso 1 1 calc R
C33 C 0.63377(10) 0.7360(2) 0.43681(12) 0.0205(4) Uani 1 1 d .
C34 C 0.57146(10) 0.8020(2) 0.36696(12) 0.0197(4) Uani 1 1 d .
C35 C 0.55554(10) 0.9001(2) 0.29897(13) 0.0228(4) Uani 1 1 d .
H35 H 0.590281 0.938717 0.292421 0.027 Uiso 1 1 calc R
C36 C 0.48845(11) 0.9396(2) 0.24161(13) 0.0251(4) Uani 1 1 d .
H36 H 0.477098 1.007066 0.195680 0.030 Uiso 1 1 calc R
C37 C 0.43676(10) 0.8817(2) 0.25011(13) 0.0241(4) Uani 1 1 d .
H37 H 0.390985 0.910665 0.209588 0.029 Uiso 1 1 calc R
C38 C 0.45071(10) 0.7838(2) 0.31580(13) 0.0233(4) Uani 1 1 d .
H38 H 0.415408 0.744313 0.320865 0.028 Uiso 1 1 calc R
C39 C 0.51865(10) 0.7447(2) 0.37461(12) 0.0203(4) Uani 1 1 d .

loop_
_atom_site_aniso_label
_atom_site_aniso_U_11
_atom_site_aniso_U_22
_atom_site_aniso_U_33
_atom_site_aniso_U_23
_atom_site_aniso_U_13
_atom_site_aniso_U_12
N1 0.0146(7) 0.0185(8) 0.0181(7) 0.0026(6) 0.0087(6) 0.0006(6)
N2 0.0150(7) 0.0162(8) 0.0176(7) 0.0027(6) 0.0081(6) 0.0001(6)
N3 0.0233(8) 0.0218(8) 0.0260(8) -0.0003(6) 0.0169(7) -0.0056(6)
C1 0.0155(8) 0.0162(9) 0.0181(8) 0.0000(6) 0.0086(7) 0.0006(6)
C2 0.0158(9) 0.0263(10) 0.0241(9) 0.0038(8) 0.0111(8) -0.0027(7)
C3 0.0213(9) 0.0235(10) 0.0226(9) 0.0051(8) 0.0128(8) -0.0023(8)
C4 0.0124(8) 0.0215(9) 0.0196(9) 0.0040(7) 0.0066(7) -0.0018(7)
C5 0.0166(8) 0.0226(10) 0.0261(10) 0.0030(8) 0.0087(8) -0.0011(7)
C6 0.0212(9) 0.0242(10) 0.0317(11) 0.0078(8) 0.0103(9) 0.0047(8)
C7 0.0211(9) 0.0327(12) 0.0225(10) 0.0099(8) 0.0059(8) -0.0004(8)
C8 0.0200(9) 0.0320(11) 0.0204(9) 0.0015(8) 0.0087(8) -0.0057(8)
C9 0.0150(8) 0.0251(10) 0.0213(9) 0.0017(8) 0.0093(7) -0.0046(7)
C10 0.0249(10) 0.0288(11) 0.0282(11) 0.0004(8) 0.0111(9) 0.0079(8)
C11 0.0517(16) 0.0417(15) 0.0552(17) -0.0179(12) 0.0261(14) -0.0072(12)
C12 0.0345(12) 0.0525(15) 0.0346(12) 0.0012(11) 0.0191(10) 0.0108(11)
C13 0.0171(9) 0.0352(11) 0.0227(9) -0.0026(8) 0.0102(8) -0.0012(8)
C14 0.0349(12) 0.0274(12) 0.0407(12) -0.0051(9) 0.0224(10) 0.0029(9)
C15 0.0290(11) 0.0567(16) 0.0301(12) -0.0064(11) 0.0176(10) 0.0011(10)
C16 0.0165(8) 0.0164(9) 0.0184(8) 0.0041(7) 0.0094(7) 0.0006(6)
C17 0.0175(8) 0.0193(9) 0.0197(9) 0.0032(7) 0.0116(7) 0.0001(7)
C18 0.0201(9) 0.0273(11) 0.0178(9) -0.0001(7) 0.0086(7) -0.0017(8)
C19 0.0168(9) 0.0349(11) 0.0205(9) 0.0081(8) 0.0080(8) 0.0063(8)
C20 0.0245(9) 0.0246(10) 0.0263(10) 0.0066(8) 0.0156(8) 0.0102(8)
C21 0.0241(9) 0.0176(9) 0.0209(9) 0.0039(7) 0.0137(8) 0.0030(7)
C22 0.0206(9) 0.0209(9) 0.0218(9) -0.0006(7) 0.0108(8) 0.0021(7)
C23 0.0559(14) 0.0228(11) 0.0391(12) 0.0051(9) 0.0336(11) 0.0106(10)
C24 0.0287(10) 0.0298(11) 0.0257(10) -0.0008(8) 0.0169(9) 0.0029(8)
C25 0.0295(10) 0.0231(11) 0.0234(10) -0.0007(8) 0.0115(9) 0.0059(8)
C26 0.0733(19) 0.0366(14) 0.0592(16) -0.0209(12) 0.0502(15) -0.0255(13)
C27 0.0620(16) 0.0354(13) 0.0331(12) -0.0070(10) 0.0327(12) -0.0094(11)
C28 0.0229(9) 0.0198(9) 0.0220(9) -0.0055(7) 0.0142(8) -0.0064(7)
C29 0.0291(10) 0.0214(10) 0.0242(9) -0.0020(7) 0.0162(8) -0.0063(8)
C30 0.0267(10) 0.0257(11) 0.0247(10) -0.0005(8) 0.0114(8) -0.0002(8)
C31 0.0207(9) 0.0335(11) 0.0273(10) -0.0028(8) 0.0129(8) -0.0032(8)
C32 0.0241(10) 0.0288(11) 0.0237(9) -0.0034(8) 0.0152(8) -0.0077(8)
C33 0.0244(9) 0.0195(9) 0.0206(9) -0.0043(7) 0.0140(8) -0.0051(7)
C34 0.0228(9) 0.0184(9) 0.0226(9) -0.0060(7) 0.0153(8) -0.0051(7)
C35 0.0281(10) 0.0214(10) 0.0236(9) -0.0043(7) 0.0171(8) -0.0068(8)
C36 0.0347(11) 0.0191(10) 0.0232(10) -0.0014(7) 0.0168(9) -0.0015(8)
C37 0.0240(9) 0.0224(10) 0.0243(10) -0.0055(8) 0.0119(8) 0.0003(8)
C38 0.0231(9) 0.0239(10) 0.0278(10) -0.0056(8) 0.0169(8) -0.0041(8)
C39 0.0237(9) 0.0186(9) 0.0217(9) -0.0053(7) 0.0144(8) -0.0035(7)

loop_
_atom_type_symbol
_atom_type_description
_atom_type_scat_dispersion_real
_atom_type_scat_dispersion_imag
_atom_type_scat_source
C C 0.0181 0.0091 'International Tables Vol C Tables 4.2.6.8 and 6.1.1.4'
H H 0.0000 0.0000 'International Tables Vol C Tables 4.2.6.8 and 6.1.1.4'
N N 0.0311 0.0180 'International Tables Vol C Tables 4.2.6.8 and 6.1.1.4'

loop_
_geom_angle_atom_site_label_1
_geom_angle_atom_site_label_2
_geom_angle_atom_site_label_3
_geom_angle
C1 N1 C2 112.39(15)
C1 N1 C4 123.94(15)
C2 N1 C4 123.67(15)
C1 N2 C3 112.88(15)
C1 N2 C16 123.77(14)
C3 N2 C16 123.35(15)
C28 N3 H3A 125.7(16)
C39 N3 H3A 125.1(16)
C39 N3 C28 108.65(16)
N2 C1 N1 102.21(14)
N1 C2 H2 126.7
C3 C2 N1 106.56(15)
C3 C2 H2 126.7
N2 C3 H3 127.0
C2 C3 N2 105.96(16)
C2 C3 H3 127.0
C5 C4 N1 118.12(16)
C5 C4 C9 123.11(17)
C9 C4 N1 118.77(16)
C4 C5 C6 117.26(18)
C4 C5 C10 123.03(17)
C6 C5 C10 119.67(18)
C5 C6 H6 119.5
C7 C6 C5 121.09(19)
C7 C6 H6 119.5
C6 C7 H7 119.9
C8 C7 C6 120.16(18)
C8 C7 H7 119.9
C7 C8 H8 119.2
C7 C8 C9 121.62(19)
C9 C8 H8 119.2
C4 C9 C13 121.59(16)
C8 C9 C4 116.71(18)
C8 C9 C13 121.69(18)
C5 C10 H10 108.1
C5 C10 C11 110.8(2)
C5 C10 C12 111.08(18)
C11 C10 H10 108.1
C12 C10 H10 108.1
C12 C10 C11 110.5(2)
C10 C11 H11A 109.5
C10 C11 H11B 109.5
C10 C11 H11C 109.5
H11A C11 H11B 109.5
H11A C11 H11C 109.5
H11B C11 H11C 109.5
C10 C12 H12A 109.5
C10 C12 H12B 109.5
C10 C12 H12C 109.5
H12A C12 H12B 109.5
H12A C12 H12C 109.5
H12B C12 H12C 109.5
C9 C13 H13 107.4
C9 C13 C14 112.31(16)
C9 C13 C15 113.07(18)
C14 C13 H13 107.4
C15 C13 H13 107.4
C15 C13 C14 108.99(19)
C13 C14 H14A 109.5
C13 C14 H14B 109.5
C13 C14 H14C 109.5
H14A C14 H14B 109.5
H14A C14 H14C 109.5
H14B C14 H14C 109.5
C13 C15 H15A 109.5
C13 C15 H15B 109.5
C13 C15 H15C 109.5
H15A C15 H15B 109.5
H15A C15 H15C 109.5
H15B C15 H15C 109.5
C17 C16 N2 118.09(16)
C17 C16 C21 123.13(17)
C21 C16 N2 118.78(16)
C16 C17 C22 121.31(16)
C18 C17 C16 117.22(17)
C18 C17 C22 121.37(17)
C17 C18 H18 119.6
C19 C18 C17 120.75(18)
C19 C18 H18 119.6
C18 C19 H19 119.6
C20 C19 C18 120.81(18)
C20 C19 H19 119.6
C19 C20 H20 119.6
C19 C20 C21 120.90(18)
C21 C20 H20 119.6
C16 C21 C25 122.12(17)
C20 C21 C16 117.17(17)
C20 C21 C25 120.71(17)
C17 C22 H22 107.7
C17 C22 C23 109.40(16)
C17 C22 C24 113.74(16)
C23 C22 H22 107.7
C24 C22 H22 107.7
C24 C22 C23 110.47(17)
C22 C23 H23A 109.5
C22 C23 H23B 109.5
C22 C23 H23C 109.5
H23A C23 H23B 109.5
H23A C23 H23C 109.5
H23B C23 H23C 109.5
C22 C24 H24A 109.5
C22 C24 H24B 109.5
C22 C24 H24C 109.5
H24A C24 H24B 109.5
H24A C24 H24C 109.5
H24B C24 H24C 109.5
C21 C25 H25 108.2
C21 C25 C26 110.41(18)
C21 C25 C27 111.96(18)
C26 C25 H25 108.2
C26 C25 C27 109.67(19)
C27 C25 H25 108.2
C25 C26 H26A 109.5
C25 C26 H26B 109.5
C25 C26 H26C 109.5
H26A C26 H26B 109.5
H26A C26 H26C 109.5
H26B C26 H26C 109.5
C25 C27 H27A 109.5
C25 C27 H27B 109.5
C25 C27 H27C 109.5
H27A C27 H27B 109.5
H27A C27 H27C 109.5
H27B C27 H27C 109.5
N3 C28 C29 129.25(17)
N3 C28 C33 109.21(17)
C29 C28 C33 121.51(18)
C28 C29 H29 121.1
C30 C29 C28 117.74(18)
C30 C29 H29 121.1
C29 C30 H30 119.3
C29 C30 C31 121.32(19)
C31 C30 H30 119.3
C30 C31 H31 119.6
C32 C31 C30 120.74(18)
C32 C31 H31 119.6
C31 C32 H32 120.3
C31 C32 C33 119.30(18)
C33 C32 H32 120.4
C28 C33 C34 106.45(16)
C32 C33 C28 119.36(18)
C32 C33 C34 134.13(18)
C35 C34 C33 134.28(18)
C35 C34 C39 119.52(18)
C39 C34 C33 106.18(17)
C34 C35 H35 120.6
C36 C35 C34 118.76(18)
C36 C35 H35 120.6
C35 C36 H36 119.5
C35 C36 C37 120.97(18)
C37 C36 H36 119.5
C36 C37 H37 119.2
C38 C37 C36 121.65(18)
C38 C37 H37 119.2
C37 C38 H38 121.2
C37 C38 C39 117.56(18)
C39 C38 H38 121.2
N3 C39 C34 109.48(17)
N3 C39 C38 128.99(18)
C38 C39 C34 121.53(18)

loop_
_geom_bond_atom_site_label_1
_geom_bond_atom_site_label_2
_geom_bond_distance
N1 C1 1.363(2)
N1 C2 1.390(2)
N1 C4 1.441(2)
N2 C1 1.361(2)
N2 C3 1.389(2)
N2 C16 1.442(2)
N3 H3A 0.90(3)
N3 C28 1.380(3)
N3 C39 1.379(3)
C2 H2 0.9500
C2 C3 1.342(3)
C3 H3 0.9500
C4 C5 1.395(3)
C4 C9 1.408(3)
C5 C6 1.398(3)
C5 C10 1.520(3)
C6 H6 0.9500
C6 C7 1.382(3)
C7 H7 0.9500
C7 C8 1.381(3)
C8 H8 0.9500
C8 C9 1.393(3)
C9 C13 1.528(3)
C10 H10 1.0000
C10 C11 1.532(4)
C10 C12 1.527(3)
C11 H11A 0.9800
C11 H11B 0.9800
C11 H11C 0.9800
C12 H12A 0.9800
C12 H12B 0.9800
C12 H12C 0.9800
C13 H13 1.0000
C13 C14 1.532(3)
C13 C15 1.529(3)
C14 H14A 0.9800
C14 H14B 0.9800
C14 H14C 0.9800
C15 H15A 0.9800
C15 H15B 0.9800
C15 H15C 0.9800
C16 C17 1.397(3)
C16 C21 1.401(3)
C17 C18 1.394(3)
C17 C22 1.518(3)
C18 H18 0.9500
C18 C19 1.383(3)
C19 H19 0.9500
C19 C20 1.378(3)
C20 H20 0.9500
C20 C21 1.392(3)
C21 C25 1.520(3)
C22 H22 1.0000
C22 C23 1.531(3)
C22 C24 1.525(3)
C23 H23A 0.9800
C23 H23B 0.9800
C23 H23C 0.9800
C24 H24A 0.9800
C24 H24B 0.9800
C24 H24C 0.9800
C25 H25 1.0000
C25 C26 1.520(3)
C25 C27 1.533(3)
C26 H26A 0.9800
C26 H26B 0.9800
C26 H26C 0.9800
C27 H27A 0.9800
C27 H27B 0.9800
C27 H27C 0.9800
C28 C29 1.391(3)
C28 C33 1.417(3)
C29 H29 0.9500
C29 C30 1.389(3)
C30 H30 0.9500
C30 C31 1.404(3)
C31 H31 0.9500
C31 C32 1.376(3)
C32 H32 0.9500
C32 C33 1.398(3)
C33 C34 1.445(3)
C34 C35 1.399(3)
C34 C39 1.416(3)
C35 H35 0.9500
C35 C36 1.380(3)
C36 H36 0.9500
C36 C37 1.402(3)
C37 H37 0.9500
C37 C38 1.379(3)
C38 H38 0.9500
C38 C39 1.397(3)
